data_7133414
loop_
_publ_author_name
'Li, Kai'
'Zhao, Zhengxing'
'Qin, Wenling'
'Liu, Yidong'
'Yan, Hailong'

_publ_section_title
;
 Catalytic asymmetric construction of bridged bicyclo[<i>m</i>.3.1] rings
 using an intramolecular Diels-Alder reaction.
;
_journal_issue 71
_journal_name_full 'Chemical communications (Cambridge, England)'
_journal_page_first 9570
_journal_page_last 9573
_journal_paper_doi 10.1039/d4cc02850c
_journal_volume 60
_journal_year 2024
_chemical_formula_moiety 'C21 H15 Br O'
_chemical_formula_sum 'C21 H15 Br O'
_chemical_formula_weight 363.24
_space_group_crystal_system orthorhombic
_space_group_IT_number 61
_space_group_name_Hall '-P 2ac 2ab'
_space_group_name_H-M_alt 'P b c a'
_atom_sites_solution_hydrogens geom
_atom_sites_solution_primary dual
_audit_creation_date 2022-01-17
_audit_creation_method
;
Olex2 1.5
(compiled 2021.10.07 svn.r9718050b for OlexSys, GUI svn.r6410)
;
_audit_update_record
;
2022-02-11 deposited with the CCDC.	2024-07-23 downloaded from the CCDC.
;
_cell_angle_alpha 90
_cell_angle_beta 90
_cell_angle_gamma 90
_cell_formula_units_Z 8
_cell_length_a 15.1076(5)
_cell_length_b 10.0376(5)
_cell_length_c 20.6682(10)
_cell_measurement_reflns_used 3072
_cell_measurement_temperature 293(2)
_cell_measurement_theta_max 27.4960
_cell_measurement_theta_min 3.8080
_cell_volume 3134.2(2)
_computing_cell_refinement 'CrysAlisPro 1.171.41.117a (Rigaku OD, 2021)'
_computing_data_collection 'CrysAlisPro 1.171.41.117a (Rigaku OD, 2021)'
_computing_data_reduction 'CrysAlisPro 1.171.41.117a (Rigaku OD, 2021)'
_computing_molecular_graphics 'Olex2 1.5 (Dolomanov et al., 2009)'
_computing_publication_material 'Olex2 1.5 (Dolomanov et al., 2009)'
_computing_structure_refinement 'SHELXL 2018/3 (Sheldrick, 2015)'
_computing_structure_solution 'SHELXT 2018/2 (Sheldrick, 2018)'
_diffrn_ambient_temperature 293(2)
_diffrn_detector 'CCD plate'
_diffrn_detector_area_resol_mean 16.0892
_diffrn_detector_type Eos
_diffrn_measured_fraction_theta_full 0.998
_diffrn_measured_fraction_theta_max 0.882
_diffrn_measurement_details
;
List of Runs (angles in degrees, time in seconds):

  # Type    Start    End  Width  t~exp~   \w     \q     \k     \f   Frames
#--------------------------------------------------------------------------
  1  \w    -17.00  86.00   1.00   12.50    --   18.74  19.00  30.00  103
  2  \w     45.00  83.00   1.00   12.50    --   18.74 178.00 -60.00   38
  3  \w    -47.00 -16.00   1.00   12.50    --  -18.85  77.00-180.00   31
  4  \w      8.00  33.00   1.00   12.50    --  -18.85  77.00-180.00   25
;
_diffrn_measurement_device 'four-circle diffractometer'
_diffrn_measurement_device_type 'SuperNova, Single source at offset/far, Eos'
_diffrn_measurement_method '\w scans'
_diffrn_orient_matrix_type 'CrysAlisPro convention (1999,Acta A55,543-557)'
_diffrn_orient_matrix_UB_11 0.0140502000
_diffrn_orient_matrix_UB_12 -0.0218395000
_diffrn_orient_matrix_UB_13 -0.0309670000
_diffrn_orient_matrix_UB_21 -0.0442929000
_diffrn_orient_matrix_UB_22 -0.0168731000
_diffrn_orient_matrix_UB_23 -0.0079161000
_diffrn_orient_matrix_UB_31 -0.0067470000
_diffrn_orient_matrix_UB_32 0.0650856000
_diffrn_orient_matrix_UB_33 -0.0124443000
_diffrn_radiation_monochromator mirror
_diffrn_radiation_probe x-ray
_diffrn_radiation_type 'Mo K\a'
_diffrn_radiation_wavelength 0.71073
_diffrn_reflns_av_R_equivalents 0.0374
_diffrn_reflns_av_unetI/netI 0.0463
_diffrn_reflns_Laue_measured_fraction_full 0.998
_diffrn_reflns_Laue_measured_fraction_max 0.882
_diffrn_reflns_limit_h_max 12
_diffrn_reflns_limit_h_min -20
_diffrn_reflns_limit_k_max 13
_diffrn_reflns_limit_k_min -11
_diffrn_reflns_limit_l_max 27
_diffrn_reflns_limit_l_min -11
_diffrn_reflns_number 11690
_diffrn_reflns_point_group_measured_fraction_full 0.998
_diffrn_reflns_point_group_measured_fraction_max 0.882
_diffrn_reflns_theta_full 25.242
_diffrn_reflns_theta_max 29.094
_diffrn_reflns_theta_min 3.375
_diffrn_source 'micro-focus sealed X-ray tube'
_diffrn_source_type 'SuperNova (Mo) X-ray Source'
_exptl_absorpt_coefficient_mu 2.625
_exptl_absorpt_correction_T_max 1.00000
_exptl_absorpt_correction_T_min 0.96998
_exptl_absorpt_correction_type multi-scan
_exptl_absorpt_process_details
;
CrysAlisPro 1.171.41.117a (Rigaku Oxford Diffraction, 2021)
Empirical absorption correction using spherical harmonics,
implemented in SCALE3 ABSPACK scaling algorithm.
;
_exptl_crystal_colour 'clear light colourless'
_exptl_crystal_colour_lustre clear
_exptl_crystal_colour_modifier light
_exptl_crystal_colour_primary colourless
_exptl_crystal_density_diffrn 1.540
_exptl_crystal_description block
_exptl_crystal_F_000 1472
_exptl_crystal_size_max 0.33
_exptl_crystal_size_mid 0.32
_exptl_crystal_size_min 0.29
_refine_diff_density_max 0.275
_refine_diff_density_min -0.551
_refine_diff_density_rms 0.061
_refine_ls_extinction_method none
_refine_ls_goodness_of_fit_ref 1.038
_refine_ls_hydrogen_treatment constr
_refine_ls_matrix_type full
_refine_ls_number_parameters 208
_refine_ls_number_reflns 3707
_refine_ls_number_restraints 0
_refine_ls_restrained_S_all 1.038
_refine_ls_R_factor_all 0.0757
_refine_ls_R_factor_gt 0.0391
_refine_ls_shift/su_max 0.001
_refine_ls_shift/su_mean 0.000
_refine_ls_structure_factor_coef Fsqd
_refine_ls_weighting_details 'w=1/[\s^2^(Fo^2^)+(0.0301P)^2^+1.0344P] where P=(Fo^2^+2Fc^2^)/3'
_refine_ls_weighting_scheme calc
_refine_ls_wR_factor_gt 0.0763
_refine_ls_wR_factor_ref 0.0899
_reflns_Friedel_coverage 0.000
_reflns_number_gt 2444
_reflns_number_total 3707
_reflns_threshold_expression 'I > 2\s(I)'
_cod_data_source_file d4cc02850c2.cif
_cod_data_source_block 20220117-zzx-lk-467-r
_cod_depositor_comments 'Adding full bibliography for 7133411--7133420.cif.'
_cod_database_code 7133414
_shelx_shelxl_version_number 2018/3
_chemical_oxdiff_formula 'C H O Br'
_shelx_space_group_comment
;
The symmetry employed for this shelxl refinement is uniquely defined
by the following loop, which should always be used as a source of
symmetry information in preference to the above space-group names.
They are only intended as comments.
;
_olex2_refinement_description
;
1. Fixed Uiso
 At 1.2 times of:
  All C(H) groups, All C(H,H) groups
2.a Ternary CH refined with riding coordinates:
 C7(H7)
2.b Secondary CH2 refined with riding coordinates:
 C6(H6A,H6B), C8(H8A,H8B)
2.c Aromatic/amide H refined with riding coordinates:
 C19(H19), C18(H18), C13(H13), C1(H1), C16(H16), C17(H17), C14(H14), C4(H4),
 C2(H2), C3(H3)
;
_olex2_submission_special_instructions 'No special instructions were received'
_oxdiff_exptl_absorpt_empirical_details
;
Empirical correction (ABSPACK) includes:
- Absorption correction using spherical harmonics
- Frame scaling
;
_oxdiff_exptl_absorpt_empirical_full_max 1.070
_oxdiff_exptl_absorpt_empirical_full_min 0.939

loop_
_space_group_symop_operation_xyz
'x, y, z'
'-x+1/2, -y, z+1/2'
'-x, y+1/2, -z+1/2'
'x+1/2, -y+1/2, -z'
'-x, -y, -z'
'x-1/2, y, -z-1/2'
'x, -y-1/2, z-1/2'
'-x-1/2, y-1/2, z'

loop_
_atom_site_label
_atom_site_type_symbol
_atom_site_fract_x
_atom_site_fract_y
_atom_site_fract_z
_atom_site_U_iso_or_equiv
_atom_site_adp_type
_atom_site_occupancy
_atom_site_site_symmetry_order
_atom_site_calc_flag
_atom_site_refinement_flags_posn
_atom_site_refinement_flags_adp
_atom_site_refinement_flags_occupancy
_atom_site_disorder_assembly
_atom_site_disorder_group
Br1 Br 0.60912(2) 0.33335(3) 0.48450(2) 0.05109(12) Uani 1 1 d . . . . .
O1 O 0.86549(12) 0.25389(18) 0.62760(10) 0.0457(5) Uani 1 1 d . . . . .
C9 C 0.74532(15) 0.4246(2) 0.56961(13) 0.0308(6) Uani 1 1 d . . . . .
C11 C 0.77744(17) 0.4425(2) 0.45335(14) 0.0362(6) Uani 1 1 d . . . . .
C20 C 0.63060(17) 0.3495(2) 0.65620(13) 0.0331(6) Uani 1 1 d . . . . .
C21 C 0.71569(16) 0.3453(2) 0.62608(13) 0.0325(6) Uani 1 1 d . . . . .
C19 C 0.56391(17) 0.4394(3) 0.63615(14) 0.0379(6) Uani 1 1 d . . . . .
H19 H 0.575006 0.497448 0.602021 0.045 Uiso 1 1 calc R U . . .
C10 C 0.71718(17) 0.4185(2) 0.50871(14) 0.0341(6) Uani 1 1 d . . . . .
C5 C 0.85738(18) 0.3713(3) 0.45437(14) 0.0385(7) Uani 1 1 d . . . . .
C12 C 0.78059(18) 0.2629(3) 0.65121(13) 0.0365(6) Uani 1 1 d . . . . .
C6 C 0.87732(17) 0.2759(3) 0.50966(14) 0.0402(7) Uani 1 1 d . . . . .
H6A H 0.929791 0.224987 0.498726 0.048 Uiso 1 1 calc R U . . .
H6B H 0.828505 0.213703 0.513649 0.048 Uiso 1 1 calc R U . . .
C15 C 0.61255(19) 0.2648(3) 0.70979(14) 0.0378(6) Uani 1 1 d . . . . .
C8 C 0.83936(16) 0.4713(2) 0.58061(14) 0.0376(7) Uani 1 1 d . . . . .
H8A H 0.845893 0.511995 0.622912 0.045 Uiso 1 1 calc R U . . .
H8B H 0.857386 0.534647 0.547702 0.045 Uiso 1 1 calc R U . . .
C18 C 0.48342(18) 0.4422(3) 0.66629(15) 0.0451(7) Uani 1 1 d . . . . .
H18 H 0.440268 0.501586 0.652225 0.054 Uiso 1 1 calc R U . . .
C7 C 0.89225(17) 0.3435(3) 0.57585(15) 0.0408(7) Uani 1 1 d . . . . .
H7 H 0.955290 0.364223 0.580703 0.049 Uiso 1 1 calc R U . . .
C13 C 0.7627(2) 0.1804(3) 0.70520(14) 0.0440(7) Uani 1 1 d . . . . .
H13 H 0.806998 0.125966 0.721889 0.053 Uiso 1 1 calc R U . . .
C1 C 0.7577(2) 0.5277(3) 0.40242(15) 0.0469(7) Uani 1 1 d . . . . .
H1 H 0.704319 0.573872 0.401831 0.056 Uiso 1 1 calc R U . . .
C16 C 0.5279(2) 0.2708(3) 0.73930(15) 0.0492(8) Uani 1 1 d . . . . .
H16 H 0.515374 0.214653 0.773889 0.059 Uiso 1 1 calc R U . . .
C17 C 0.4651(2) 0.3562(3) 0.71838(15) 0.0500(8) Uani 1 1 d . . . . .
H17 H 0.409883 0.358153 0.738295 0.060 Uiso 1 1 calc R U . . .
C14 C 0.6812(2) 0.1808(3) 0.73260(14) 0.0455(7) Uani 1 1 d . . . . .
H14 H 0.670052 0.124307 0.767321 0.055 Uiso 1 1 calc R U . . .
C4 C 0.9165(2) 0.3880(3) 0.40347(16) 0.0509(8) Uani 1 1 d . . . . .
H4 H 0.969680 0.341311 0.403326 0.061 Uiso 1 1 calc R U . . .
C2 C 0.8180(2) 0.5435(3) 0.35246(16) 0.0576(9) Uani 1 1 d . . . . .
H2 H 0.805473 0.601276 0.318476 0.069 Uiso 1 1 calc R U . . .
C3 C 0.8969(2) 0.4734(3) 0.35317(17) 0.0584(9) Uani 1 1 d . . . . .
H3 H 0.936983 0.483931 0.319424 0.070 Uiso 1 1 calc R U . . .

loop_
_atom_site_aniso_label
_atom_site_aniso_U_11
_atom_site_aniso_U_22
_atom_site_aniso_U_33
_atom_site_aniso_U_23
_atom_site_aniso_U_13
_atom_site_aniso_U_12
Br1 0.03371(17) 0.0728(2) 0.0467(2) 0.00500(16) -0.00419(14) -0.01201(14)
O1 0.0385(11) 0.0518(12) 0.0468(13) 0.0037(10) -0.0043(10) 0.0090(9)
C9 0.0266(13) 0.0280(13) 0.0377(16) 0.0009(11) 0.0041(12) 0.0028(10)
C11 0.0375(15) 0.0361(15) 0.0351(16) -0.0018(12) 0.0022(13) -0.0063(12)
C20 0.0369(15) 0.0316(14) 0.0307(15) -0.0047(11) 0.0023(12) -0.0041(11)
C21 0.0341(14) 0.0313(14) 0.0322(15) -0.0018(11) -0.0023(12) -0.0017(11)
C19 0.0391(15) 0.0369(15) 0.0377(17) 0.0002(12) 0.0053(13) -0.0018(12)
C10 0.0258(12) 0.0353(15) 0.0413(17) 0.0047(12) 0.0022(12) 0.0001(11)
C5 0.0329(14) 0.0433(16) 0.0393(17) -0.0063(13) 0.0035(13) -0.0046(12)
C12 0.0388(15) 0.0371(15) 0.0337(16) -0.0044(12) -0.0055(13) -0.0009(12)
C6 0.0309(14) 0.0417(16) 0.0480(19) -0.0095(14) 0.0013(13) 0.0043(12)
C15 0.0486(17) 0.0374(15) 0.0275(15) -0.0043(12) 0.0033(13) -0.0101(12)
C8 0.0357(15) 0.0390(16) 0.0382(17) -0.0057(12) 0.0013(12) -0.0045(12)
C18 0.0404(16) 0.0487(17) 0.046(2) -0.0096(14) 0.0042(14) -0.0017(13)
C7 0.0263(13) 0.0485(16) 0.0475(18) -0.0034(14) -0.0018(13) -0.0024(12)
C13 0.0554(19) 0.0410(17) 0.0357(17) 0.0018(13) -0.0113(15) 0.0039(14)
C1 0.0512(18) 0.0492(18) 0.0402(18) 0.0028(14) 0.0050(15) -0.0025(14)
C16 0.062(2) 0.0499(18) 0.0354(18) -0.0007(14) 0.0107(16) -0.0171(15)
C17 0.0437(17) 0.059(2) 0.0468(19) -0.0088(16) 0.0139(15) -0.0100(15)
C14 0.065(2) 0.0400(16) 0.0316(16) 0.0037(13) -0.0024(15) -0.0069(15)
C4 0.0431(17) 0.0576(19) 0.052(2) -0.0129(16) 0.0142(16) -0.0068(14)
C2 0.078(2) 0.057(2) 0.0379(19) 0.0077(15) 0.0105(17) -0.0097(18)
C3 0.065(2) 0.062(2) 0.048(2) -0.0062(17) 0.0242(18) -0.0164(17)

loop_
_atom_type_symbol
_atom_type_description
_atom_type_scat_dispersion_real
_atom_type_scat_dispersion_imag
_atom_type_scat_source
C C 0.0033 0.0016 'International Tables Vol C Tables 4.2.6.8 and 6.1.1.4'
H H 0.0000 0.0000 'International Tables Vol C Tables 4.2.6.8 and 6.1.1.4'
Br Br -0.2901 2.4595 'International Tables Vol C Tables 4.2.6.8 and 6.1.1.4'
O O 0.0106 0.0060 'International Tables Vol C Tables 4.2.6.8 and 6.1.1.4'

loop_
_geom_angle_atom_site_label_1
_geom_angle_atom_site_label_2
_geom_angle_atom_site_label_3
_geom_angle
_geom_angle_site_symmetry_1
_geom_angle_site_symmetry_3
_geom_angle_publ_flag
C12 O1 C7 118.6(2) . . ?
C21 C9 C8 109.4(2) . . ?
C10 C9 C21 128.6(2) . . ?
C10 C9 C8 117.2(2) . . ?
C5 C11 C10 115.7(2) . . ?
C1 C11 C10 123.6(2) . . ?
C1 C11 C5 120.7(3) . . ?
C19 C20 C21 122.1(2) . . ?
C19 C20 C15 118.2(2) . . ?
C15 C20 C21 119.6(2) . . ?
C20 C21 C9 126.8(2) . . ?
C12 C21 C9 113.7(2) . . ?
C12 C21 C20 119.4(2) . . ?
C20 C19 H19 119.6 . . ?
C18 C19 C20 120.9(3) . . ?
C18 C19 H19 119.6 . . ?
C9 C10 Br1 122.8(2) . . ?
C9 C10 C11 121.8(2) . . ?
C11 C10 Br1 113.3(2) . . ?
C11 C5 C6 120.1(2) . . ?
C4 C5 C11 118.7(3) . . ?
C4 C5 C6 121.1(3) . . ?
O1 C12 C21 124.5(2) . . ?
O1 C12 C13 114.8(2) . . ?
C21 C12 C13 120.7(3) . . ?
C5 C6 H6A 108.6 . . ?
C5 C6 H6B 108.6 . . ?
C5 C6 C7 114.7(2) . . ?
H6A C6 H6B 107.6 . . ?
C7 C6 H6A 108.6 . . ?
C7 C6 H6B 108.6 . . ?
C16 C15 C20 118.8(3) . . ?
C14 C15 C20 118.3(3) . . ?
C14 C15 C16 122.8(3) . . ?
C9 C8 H8A 111.2 . . ?
C9 C8 H8B 111.2 . . ?
C9 C8 C7 102.88(19) . . ?
H8A C8 H8B 109.1 . . ?
C7 C8 H8A 111.2 . . ?
C7 C8 H8B 111.2 . . ?
C19 C18 H18 119.6 . . ?
C19 C18 C17 120.8(3) . . ?
C17 C18 H18 119.6 . . ?
O1 C7 C6 109.8(2) . . ?
O1 C7 C8 109.2(2) . . ?
O1 C7 H7 109.0 . . ?
C6 C7 H7 109.0 . . ?
C8 C7 C6 110.6(2) . . ?
C8 C7 H7 109.0 . . ?
C12 C13 H13 120.0 . . ?
C14 C13 C12 120.1(3) . . ?
C14 C13 H13 120.0 . . ?
C11 C1 H1 120.2 . . ?
C2 C1 C11 119.6(3) . . ?
C2 C1 H1 120.2 . . ?
C15 C16 H16 119.2 . . ?
C17 C16 C15 121.6(3) . . ?
C17 C16 H16 119.2 . . ?
C18 C17 H17 120.1 . . ?
C16 C17 C18 119.7(3) . . ?
C16 C17 H17 120.1 . . ?
C15 C14 H14 119.1 . . ?
C13 C14 C15 121.8(3) . . ?
C13 C14 H14 119.1 . . ?
C5 C4 H4 119.8 . . ?
C3 C4 C5 120.4(3) . . ?
C3 C4 H4 119.8 . . ?
C1 C2 H2 120.0 . . ?
C3 C2 C1 120.0(3) . . ?
C3 C2 H2 120.0 . . ?
C4 C3 C2 120.6(3) . . ?
C4 C3 H3 119.7 . . ?
C2 C3 H3 119.7 . . ?

loop_
_geom_bond_atom_site_label_1
_geom_bond_atom_site_label_2
_geom_bond_distance
_geom_bond_site_symmetry_2
_geom_bond_publ_flag
Br1 C10 1.909(3) . ?
O1 C12 1.375(3) . ?
O1 C7 1.455(3) . ?
C9 C21 1.482(3) . ?
C9 C10 1.330(4) . ?
C9 C8 1.513(3) . ?
C11 C10 1.482(4) . ?
C11 C5 1.403(4) . ?
C11 C1 1.389(4) . ?
C20 C21 1.429(3) . ?
C20 C19 1.415(3) . ?
C20 C15 1.422(4) . ?
C21 C12 1.384(3) . ?
C19 H19 0.9300 . ?
C19 C18 1.367(4) . ?
C5 C6 1.521(4) . ?
C5 C4 1.390(4) . ?
C12 C13 1.415(4) . ?
C6 H6A 0.9700 . ?
C6 H6B 0.9700 . ?
C6 C7 1.543(4) . ?
C15 C16 1.418(4) . ?
C15 C14 1.418(4) . ?
C8 H8A 0.9700 . ?
C8 H8B 0.9700 . ?
C8 C7 1.515(3) . ?
C18 H18 0.9300 . ?
C18 C17 1.407(4) . ?
C7 H7 0.9800 . ?
C13 H13 0.9300 . ?
C13 C14 1.355(4) . ?
C1 H1 0.9300 . ?
C1 C2 1.386(4) . ?
C16 H16 0.9300 . ?
C16 C17 1.350(4) . ?
C17 H17 0.9300 . ?
C14 H14 0.9300 . ?
C4 H4 0.9300 . ?
C4 C3 1.380(4) . ?
C2 H2 0.9300 . ?
C2 C3 1.384(4) . ?
C3 H3 0.9300 . ?

loop_
_geom_torsion_atom_site_label_1
_geom_torsion_atom_site_label_2
_geom_torsion_atom_site_label_3
_geom_torsion_atom_site_label_4
_geom_torsion
_geom_torsion_site_symmetry_1
_geom_torsion_site_symmetry_2
_geom_torsion_site_symmetry_3
_geom_torsion_site_symmetry_4
_geom_torsion_publ_flag
O1 C12 C13 C14 -179.9(2) . . . . ?
C9 C21 C12 O1 0.6(4) . . . . ?
C9 C21 C12 C13 -179.9(2) . . . . ?
C9 C8 C7 O1 -63.2(3) . . . . ?
C9 C8 C7 C6 57.9(3) . . . . ?
C11 C5 C6 C7 -68.0(3) . . . . ?
C11 C5 C4 C3 0.3(4) . . . . ?
C11 C1 C2 C3 0.8(5) . . . . ?
C20 C21 C12 O1 -177.8(2) . . . . ?
C20 C21 C12 C13 1.7(4) . . . . ?
C20 C19 C18 C17 0.5(4) . . . . ?
C20 C15 C16 C17 -1.1(4) . . . . ?
C20 C15 C14 C13 0.7(4) . . . . ?
C21 C9 C10 Br1 16.2(4) . . . . ?
C21 C9 C10 C11 -146.3(3) . . . . ?
C21 C9 C8 C7 69.7(3) . . . . ?
C21 C20 C19 C18 -179.3(2) . . . . ?
C21 C20 C15 C16 179.7(2) . . . . ?
C21 C20 C15 C14 1.5(4) . . . . ?
C21 C12 C13 C14 0.5(4) . . . . ?
C19 C20 C21 C9 -3.5(4) . . . . ?
C19 C20 C21 C12 174.7(2) . . . . ?
C19 C20 C15 C16 2.2(4) . . . . ?
C19 C20 C15 C14 -176.0(2) . . . . ?
C19 C18 C17 C16 0.7(4) . . . . ?
C10 C9 C21 C20 -66.7(4) . . . . ?
C10 C9 C21 C12 115.1(3) . . . . ?
C10 C9 C8 C7 -87.8(3) . . . . ?
C10 C11 C5 C6 0.5(4) . . . . ?
C10 C11 C5 C4 179.2(2) . . . . ?
C10 C11 C1 C2 -179.7(3) . . . . ?
C5 C11 C10 Br1 -114.3(2) . . . . ?
C5 C11 C10 C9 49.7(4) . . . . ?
C5 C11 C1 C2 -0.7(4) . . . . ?
C5 C6 C7 O1 150.6(2) . . . . ?
C5 C6 C7 C8 30.0(3) . . . . ?
C5 C4 C3 C2 -0.1(5) . . . . ?
C12 O1 C7 C6 -93.1(3) . . . . ?
C12 O1 C7 C8 28.4(3) . . . . ?
C12 C13 C14 C15 -1.7(4) . . . . ?
C6 C5 C4 C3 179.0(3) . . . . ?
C15 C20 C21 C9 179.1(2) . . . . ?
C15 C20 C21 C12 -2.7(4) . . . . ?
C15 C20 C19 C18 -1.9(4) . . . . ?
C15 C16 C17 C18 -0.3(4) . . . . ?
C8 C9 C21 C20 139.1(2) . . . . ?
C8 C9 C21 C12 -39.1(3) . . . . ?
C8 C9 C10 Br1 168.75(17) . . . . ?
C8 C9 C10 C11 6.3(4) . . . . ?
C7 O1 C12 C21 5.0(4) . . . . ?
C7 O1 C12 C13 -174.6(2) . . . . ?
C1 C11 C10 Br1 64.8(3) . . . . ?
C1 C11 C10 C9 -131.2(3) . . . . ?
C1 C11 C5 C6 -178.6(3) . . . . ?
C1 C11 C5 C4 0.2(4) . . . . ?
C1 C2 C3 C4 -0.4(5) . . . . ?
C16 C15 C14 C13 -177.4(3) . . . . ?
C14 C15 C16 C17 176.9(3) . . . . ?
C4 C5 C6 C7 113.3(3) . . . . ?
